data_4035788
loop_
_publ_author_name
'Yang, Ren-Yin'
'Sun, Jing'
'Sun, Qiu'
'Yan, Chao-Guo'

_publ_section_title
;
 Selective Synthesis of 3-(9 H-Carbazol-2-yl)indolin-2-ones and
 Spiro[tetrahydrocarbazole-3,3'-oxindoles] via a HOTf Catalyzed
 Three-Component Reaction.
;
_journal_issue 11
_journal_name_full 'The Journal of organic chemistry'
_journal_page_first 5909
_journal_page_last 5919
_journal_paper_doi 10.1021/acs.joc.8b00196
_journal_volume 83
_journal_year 2018
_chemical_formula_moiety 'C28 H25 Cl N2 O3'
_chemical_formula_sum 'C28 H25 Cl N2 O3'
_chemical_formula_weight 472.95
_space_group_crystal_system triclinic
_space_group_IT_number 2
_space_group_name_Hall '-P 1'
_space_group_name_H-M_alt 'P -1'
_atom_sites_solution_hydrogens geom
_audit_creation_method SHELXL-2014/7
_cell_angle_alpha 64.486(3)
_cell_angle_beta 71.763(4)
_cell_angle_gamma 64.080(3)
_cell_formula_units_Z 2
_cell_length_a 10.1559(12)
_cell_length_b 11.5592(13)
_cell_length_c 12.7266(14)
_cell_measurement_reflns_used 4881
_cell_measurement_temperature 296(2)
_cell_measurement_theta_max 26.50
_cell_measurement_theta_min 2.24
_cell_volume 1198.3(2)
_computing_cell_refinement 'Bruker SAINT'
_computing_data_collection 'Bruker APEX2'
_computing_data_reduction 'Bruker SAINT'
_computing_molecular_graphics 'Bruker SHELXTL'
_computing_publication_material 'Bruker SHELXTL'
_computing_structure_refinement 'SHELXL-2014/7 (Sheldrick, 2014)'
_computing_structure_solution 'SHELXS-97 (Sheldrick 2008)'
_diffrn_ambient_temperature 296(2)
_diffrn_measured_fraction_theta_full 0.970
_diffrn_measured_fraction_theta_max 0.972
_diffrn_measurement_device_type 'CCD area detector'
_diffrn_measurement_method 'phi and omega scans'
_diffrn_radiation_source 'fine-focus sealed tube'
_diffrn_radiation_type MoK\a
_diffrn_radiation_wavelength 0.71073
_diffrn_reflns_av_R_equivalents 0.0512
_diffrn_reflns_av_unetI/netI 0.0684
_diffrn_reflns_Laue_measured_fraction_full 0.970
_diffrn_reflns_Laue_measured_fraction_max 0.972
_diffrn_reflns_limit_h_max 12
_diffrn_reflns_limit_h_min -12
_diffrn_reflns_limit_k_max 14
_diffrn_reflns_limit_k_min -14
_diffrn_reflns_limit_l_max 15
_diffrn_reflns_limit_l_min -15
_diffrn_reflns_number 11417
_diffrn_reflns_point_group_measured_fraction_full 0.970
_diffrn_reflns_point_group_measured_fraction_max 0.972
_diffrn_reflns_theta_full 25.242
_diffrn_reflns_theta_max 26.000
_diffrn_reflns_theta_min 2.086
_exptl_absorpt_coefficient_mu 0.192
_exptl_absorpt_correction_T_max 0.962
_exptl_absorpt_correction_T_min 0.946
_exptl_absorpt_correction_type multi-scan
_exptl_absorpt_process_details sadabs
_exptl_crystal_colour colorless
_exptl_crystal_density_diffrn 1.311
_exptl_crystal_description block
_exptl_crystal_F_000 496
_exptl_crystal_size_max 0.320
_exptl_crystal_size_mid 0.240
_exptl_crystal_size_min 0.200
_refine_diff_density_max 0.311
_refine_diff_density_min -0.210
_refine_diff_density_rms 0.042
_refine_ls_extinction_method none
_refine_ls_goodness_of_fit_ref 1.058
_refine_ls_hydrogen_treatment constr
_refine_ls_matrix_type full
_refine_ls_number_parameters 309
_refine_ls_number_reflns 4584
_refine_ls_number_restraints 0
_refine_ls_restrained_S_all 1.058
_refine_ls_R_factor_all 0.0858
_refine_ls_R_factor_gt 0.0555
_refine_ls_shift/su_max 0.000
_refine_ls_shift/su_mean 0.000
_refine_ls_structure_factor_coef Fsqd
_refine_ls_weighting_details 'w=1/[\s^2^(Fo^2^)+(0.0515P)^2^+0.3238P] where P=(Fo^2^+2Fc^2^)/3'
_refine_ls_weighting_scheme calc
_refine_ls_wR_factor_gt 0.1298
_refine_ls_wR_factor_ref 0.1399
_reflns_Friedel_coverage 0.000
_reflns_number_gt 3266
_reflns_number_total 4584
_reflns_threshold_expression 'I > 2\s(I)'
_cod_data_source_file jo8b00196_si_002.cif
_cod_data_source_block 7c
_cod_database_code 4035788
_shelx_shelxl_version_number 2014/7
_shelx_space_group_comment
; 
The symmetry employed for this shelxl refinement is uniquely defined 
by the following loop, which should always be used as a source of 
symmetry information in preference to the above space-group names. 
They are only intended as comments. 
;
_shelx_estimated_absorpt_t_min 0.941
_shelx_estimated_absorpt_t_max 0.963

loop_
_space_group_symop_operation_xyz
'x, y, z'
'-x, -y, -z'

loop_
_atom_site_label
_atom_site_type_symbol
_atom_site_fract_x
_atom_site_fract_y
_atom_site_fract_z
_atom_site_U_iso_or_equiv
_atom_site_adp_type
_atom_site_occupancy
_atom_site_site_symmetry_order
_atom_site_calc_flag
_atom_site_refinement_flags_posn
_atom_site_refinement_flags_adp
C1 C 0.2788(3) 1.0545(2) -0.43892(19) 0.0495(6) Uani 1 1 d . .
H1 H 0.3202 1.0070 -0.4915 0.059 Uiso 1 1 calc R U
C2 C 0.1857(3) 1.1879(3) -0.4755(2) 0.0605(7) Uani 1 1 d . .
H2 H 0.1644 1.2304 -0.5521 0.073 Uiso 1 1 calc R U
C3 C 0.1241(3) 1.2582(3) -0.3986(3) 0.0659(8) Uani 1 1 d . .
H3 H 0.0604 1.3487 -0.4229 0.079 Uiso 1 1 calc R U
C4 C 0.1560(3) 1.1955(3) -0.2854(3) 0.0626(7) Uani 1 1 d . .
H4 H 0.1141 1.2440 -0.2336 0.075 Uiso 1 1 calc R U
C5 C 0.2506(3) 1.0602(2) -0.2484(2) 0.0500(6) Uani 1 1 d . .
H5 H 0.2719 1.0180 -0.1718 0.060 Uiso 1 1 calc R U
C6 C 0.3130(2) 0.9883(2) -0.32535(18) 0.0401(5) Uani 1 1 d . .
C7 C 0.4198(3) 0.8422(2) -0.29338(18) 0.0462(6) Uani 1 1 d . .
H7A H 0.3740 0.7852 -0.2953 0.055 Uiso 1 1 calc R U
H7B H 0.5073 0.8375 -0.3531 0.055 Uiso 1 1 calc R U
C8 C 0.5908(2) 0.7903(2) -0.16327(18) 0.0429(5) Uani 1 1 d . .
C9 C 0.6111(2) 0.7089(2) -0.03456(18) 0.0394(5) Uani 1 1 d . .
H9 H 0.6995 0.6259 -0.0297 0.047 Uiso 1 1 calc R U
C10 C 0.4746(2) 0.6697(2) 0.01713(17) 0.0370(5) Uani 1 1 d . .
C11 C 0.4255(2) 0.5968(2) 0.13035(18) 0.0420(5) Uani 1 1 d . .
H11 H 0.4792 0.5622 0.1912 0.050 Uiso 1 1 calc R U
C12 C 0.2929(2) 0.5769(2) 0.15036(18) 0.0423(5) Uani 1 1 d . .
C13 C 0.2123(2) 0.6255(2) 0.0624(2) 0.0463(6) Uani 1 1 d . .
H13 H 0.1239 0.6107 0.0791 0.056 Uiso 1 1 calc R U
C14 C 0.2626(2) 0.6970(2) -0.0520(2) 0.0438(5) Uani 1 1 d . .
H14 H 0.2096 0.7299 -0.1129 0.053 Uiso 1 1 calc R U
C15 C 0.3931(2) 0.7177(2) -0.07231(17) 0.0365(5) Uani 1 1 d . .
C16 C 0.6284(2) 0.7945(2) 0.02158(18) 0.0408(5) Uani 1 1 d . .
H16 H 0.5444 0.8814 0.0077 0.049 Uiso 1 1 calc R U
C17 C 0.7701(2) 0.8269(2) -0.03758(19) 0.0428(5) Uani 1 1 d . .
C18 C 0.8651(3) 1.0079(3) -0.1243(3) 0.0798(9) Uani 1 1 d . .
H18A H 0.9545 0.9378 -0.0935 0.096 Uiso 1 1 calc R U
H18B H 0.8467 1.0892 -0.1087 0.096 Uiso 1 1 calc R U
C19 C 0.8865(4) 1.0400(4) -0.2524(3) 0.1134(14) Uani 1 1 d . .
H19A H 0.8958 0.9621 -0.2675 0.170 Uiso 1 1 calc R U
H19B H 0.9748 1.0620 -0.2887 0.170 Uiso 1 1 calc R U
H19C H 0.8028 1.1168 -0.2843 0.170 Uiso 1 1 calc R U
C20 C 0.4916(3) 0.7410(3) 0.4480(2) 0.0745(9) Uani 1 1 d . .
H20A H 0.5580 0.7659 0.4665 0.112 Uiso 1 1 calc R U
H20B H 0.4718 0.6648 0.5129 0.112 Uiso 1 1 calc R U
H20C H 0.4005 0.8174 0.4338 0.112 Uiso 1 1 calc R U
C21 C 0.5360(2) 0.7883(2) 0.2318(2) 0.0470(6) Uani 1 1 d . .
H21 H 0.4657 0.8764 0.2124 0.056 Uiso 1 1 calc R U
C22 C 0.6294(2) 0.7279(2) 0.15214(19) 0.0406(5) Uani 1 1 d . .
C23 C 0.7208(2) 0.5949(2) 0.21839(19) 0.0432(5) Uani 1 1 d . .
C24 C 0.8375(3) 0.4851(3) 0.1903(2) 0.0541(6) Uani 1 1 d . .
H24 H 0.8720 0.4901 0.1121 0.065 Uiso 1 1 calc R U
C25 C 0.9003(3) 0.3699(3) 0.2796(3) 0.0697(8) Uani 1 1 d . .
H25 H 0.9784 0.2969 0.2610 0.084 Uiso 1 1 calc R U
C26 C 0.8505(3) 0.3592(3) 0.3968(3) 0.0775(9) Uani 1 1 d . .
H26 H 0.8945 0.2787 0.4551 0.093 Uiso 1 1 calc R U
C27 C 0.7367(3) 0.4659(3) 0.4290(2) 0.0654(7) Uani 1 1 d . .
H27 H 0.7044 0.4599 0.5074 0.078 Uiso 1 1 calc R U
C28 C 0.6733(3) 0.5820(3) 0.3384(2) 0.0467(6) Uani 1 1 d . .
Cl1 Cl 0.23137(8) 0.48277(7) 0.29270(6) 0.0687(2) Uani 1 1 d . .
N1 N 0.46598(19) 0.78554(18) -0.17929(14) 0.0408(4) Uani 1 1 d . .
N2 N 0.5587(2) 0.7030(2) 0.34362(17) 0.0532(5) Uani 1 1 d . .
O1 O 0.66840(19) 0.85084(19) -0.23990(13) 0.0609(5) Uani 1 1 d . .
O2 O 0.89098(18) 0.74441(17) -0.05142(15) 0.0582(5) Uani 1 1 d . .
O3 O 0.74070(17) 0.95999(17) -0.06478(16) 0.0604(5) Uani 1 1 d . .

loop_
_atom_site_aniso_label
_atom_site_aniso_U_11
_atom_site_aniso_U_22
_atom_site_aniso_U_33
_atom_site_aniso_U_23
_atom_site_aniso_U_13
_atom_site_aniso_U_12
C1 0.0516(14) 0.0545(15) 0.0367(12) -0.0091(11) -0.0061(11) -0.0207(12)
C2 0.0552(15) 0.0611(17) 0.0509(15) -0.0008(13) -0.0099(13) -0.0252(14)
C3 0.0472(15) 0.0444(14) 0.087(2) -0.0047(15) -0.0148(15) -0.0144(12)
C4 0.0526(15) 0.0590(16) 0.083(2) -0.0389(15) 0.0001(14) -0.0183(14)
C5 0.0511(14) 0.0541(15) 0.0506(14) -0.0220(12) -0.0084(11) -0.0192(12)
C6 0.0414(12) 0.0458(13) 0.0344(11) -0.0117(10) -0.0043(9) -0.0197(11)
C7 0.0569(14) 0.0496(13) 0.0317(11) -0.0157(10) -0.0093(10) -0.0151(12)
C8 0.0474(13) 0.0477(13) 0.0352(12) -0.0172(10) -0.0017(10) -0.0183(11)
C9 0.0387(11) 0.0410(12) 0.0374(12) -0.0141(10) -0.0051(9) -0.0131(10)
C10 0.0396(11) 0.0365(11) 0.0370(12) -0.0141(9) -0.0068(9) -0.0132(10)
C11 0.0479(13) 0.0429(12) 0.0381(12) -0.0122(10) -0.0118(10) -0.0167(11)
C12 0.0475(13) 0.0392(12) 0.0391(12) -0.0135(10) -0.0006(10) -0.0182(11)
C13 0.0379(12) 0.0474(13) 0.0588(15) -0.0239(11) -0.0032(11) -0.0169(11)
C14 0.0416(12) 0.0445(13) 0.0491(13) -0.0193(11) -0.0158(11) -0.0095(11)
C15 0.0406(11) 0.0344(11) 0.0353(11) -0.0159(9) -0.0072(9) -0.0091(10)
C16 0.0374(11) 0.0418(12) 0.0437(12) -0.0161(10) -0.0087(10) -0.0113(10)
C17 0.0373(12) 0.0507(14) 0.0440(13) -0.0166(11) -0.0090(10) -0.0164(11)
C18 0.0587(17) 0.0666(18) 0.121(3) -0.0283(19) -0.0055(18) -0.0373(16)
C19 0.086(2) 0.135(3) 0.109(3) -0.007(2) 0.003(2) -0.076(3)
C20 0.0728(18) 0.112(2) 0.0629(17) -0.0579(18) 0.0170(15) -0.0443(18)
C21 0.0448(13) 0.0494(13) 0.0556(15) -0.0245(12) -0.0078(11) -0.0177(11)
C22 0.0386(11) 0.0483(13) 0.0416(12) -0.0196(11) -0.0054(10) -0.0176(11)
C23 0.0418(12) 0.0524(14) 0.0448(13) -0.0242(11) -0.0049(10) -0.0186(11)
C24 0.0493(14) 0.0559(15) 0.0590(15) -0.0269(13) -0.0126(12) -0.0103(12)
C25 0.0605(17) 0.0609(17) 0.080(2) -0.0263(16) -0.0214(16) -0.0054(14)
C26 0.073(2) 0.0668(19) 0.080(2) -0.0025(17) -0.0388(18) -0.0182(17)
C27 0.0773(19) 0.081(2) 0.0451(15) -0.0099(14) -0.0187(14) -0.0392(18)
C28 0.0501(13) 0.0593(15) 0.0433(13) -0.0201(12) -0.0075(11) -0.0275(13)
Cl1 0.0742(5) 0.0726(5) 0.0514(4) -0.0090(3) 0.0063(3) -0.0420(4)
N1 0.0450(10) 0.0470(10) 0.0295(9) -0.0112(8) -0.0087(8) -0.0152(9)
N2 0.0564(12) 0.0691(14) 0.0454(12) -0.0311(11) 0.0002(10) -0.0261(12)
O1 0.0674(11) 0.0798(12) 0.0392(9) -0.0124(9) 0.0010(8) -0.0432(10)
O2 0.0402(9) 0.0530(10) 0.0734(12) -0.0234(9) -0.0051(8) -0.0105(8)
O3 0.0454(9) 0.0467(10) 0.0845(13) -0.0227(9) -0.0018(9) -0.0179(8)

loop_
_atom_type_symbol
_atom_type_description
_atom_type_scat_dispersion_real
_atom_type_scat_dispersion_imag
_atom_type_scat_source
C C 0.0033 0.0016 'International Tables Vol C Tables 4.2.6.8 and 6.1.1.4'
H H 0.0000 0.0000 'International Tables Vol C Tables 4.2.6.8 and 6.1.1.4'
N N 0.0061 0.0033 'International Tables Vol C Tables 4.2.6.8 and 6.1.1.4'
O O 0.0106 0.0060 'International Tables Vol C Tables 4.2.6.8 and 6.1.1.4'
Cl Cl 0.1484 0.1585 'International Tables Vol C Tables 4.2.6.8 and 6.1.1.4'

loop_
_geom_angle_atom_site_label_1
_geom_angle_atom_site_label_2
_geom_angle_atom_site_label_3
_geom_angle
C2 C1 C6 121.7(2)
C2 C1 H1 119.2
C6 C1 H1 119.2
C3 C2 C1 119.5(2)
C3 C2 H2 120.3
C1 C2 H2 120.3
C2 C3 C4 120.3(2)
C2 C3 H3 119.9
C4 C3 H3 119.9
C3 C4 C5 120.2(3)
C3 C4 H4 119.9
C5 C4 H4 119.9
C6 C5 C4 119.9(2)
C6 C5 H5 120.1
C4 C5 H5 120.1
C5 C6 C1 118.5(2)
C5 C6 C7 123.36(19)
C1 C6 C7 118.15(19)
N1 C7 C6 115.23(18)
N1 C7 H7A 108.5
C6 C7 H7A 108.5
N1 C7 H7B 108.5
C6 C7 H7B 108.5
H7A C7 H7B 107.5
O1 C8 N1 124.6(2)
O1 C8 C9 127.4(2)
N1 C8 C9 108.00(17)
C10 C9 C8 102.35(16)
C10 C9 C16 115.22(17)
C8 C9 C16 110.97(17)
C10 C9 H9 109.3
C8 C9 H9 109.3
C16 C9 H9 109.3
C11 C10 C15 119.59(19)
C11 C10 C9 131.53(19)
C15 C10 C9 108.86(17)
C10 C11 C12 117.8(2)
C10 C11 H11 121.1
C12 C11 H11 121.1
C13 C12 C11 122.4(2)
C13 C12 Cl1 119.48(17)
C11 C12 Cl1 118.13(17)
C12 C13 C14 120.0(2)
C12 C13 H13 120.0
C14 C13 H13 120.0
C15 C14 C13 118.0(2)
C15 C14 H14 121.0
C13 C14 H14 121.0
C14 C15 C10 122.26(19)
C14 C15 N1 128.45(19)
C10 C15 N1 109.30(18)
C22 C16 C17 108.92(16)
C22 C16 C9 114.00(17)
C17 C16 C9 110.23(17)
C22 C16 H16 107.8
C17 C16 H16 107.8
C9 C16 H16 107.8
O2 C17 O3 124.9(2)
O2 C17 C16 125.3(2)
O3 C17 C16 109.67(18)
O3 C18 C19 110.9(2)
O3 C18 H18A 109.5
C19 C18 H18A 109.5
O3 C18 H18B 109.5
C19 C18 H18B 109.5
H18A C18 H18B 108.1
C18 C19 H19A 109.5
C18 C19 H19B 109.5
H19A C19 H19B 109.5
C18 C19 H19C 109.5
H19A C19 H19C 109.5
H19B C19 H19C 109.5
N2 C20 H20A 109.5
N2 C20 H20B 109.5
H20A C20 H20B 109.5
N2 C20 H20C 109.5
H20A C20 H20C 109.5
H20B C20 H20C 109.5
C22 C21 N2 111.0(2)
C22 C21 H21 124.5
N2 C21 H21 124.5
C21 C22 C23 106.45(19)
C21 C22 C16 123.8(2)
C23 C22 C16 129.79(19)
C24 C23 C28 118.1(2)
C24 C23 C22 135.1(2)
C28 C23 C22 106.7(2)
C25 C24 C23 119.0(2)
C25 C24 H24 120.5
C23 C24 H24 120.5
C24 C25 C26 121.7(3)
C24 C25 H25 119.1
C26 C25 H25 119.1
C27 C26 C25 121.4(3)
C27 C26 H26 119.3
C25 C26 H26 119.3
C26 C27 C28 116.7(3)
C26 C27 H27 121.7
C28 C27 H27 121.7
C27 C28 N2 129.6(2)
C27 C28 C23 123.1(2)
N2 C28 C23 107.4(2)
C8 N1 C15 111.31(17)
C8 N1 C7 123.12(18)
C15 N1 C7 125.56(18)
C21 N2 C28 108.39(18)
C21 N2 C20 125.2(2)
C28 N2 C20 125.6(2)
C17 O3 C18 116.35(19)

loop_
_geom_bond_atom_site_label_1
_geom_bond_atom_site_label_2
_geom_bond_distance
C1 C2 1.368(3)
C1 C6 1.387(3)
C1 H1 0.9300
C2 C3 1.366(4)
C2 H2 0.9300
C3 C4 1.376(4)
C3 H3 0.9300
C4 C5 1.388(4)
C4 H4 0.9300
C5 C6 1.380(3)
C5 H5 0.9300
C6 C7 1.509(3)
C7 N1 1.448(3)
C7 H7A 0.9700
C7 H7B 0.9700
C8 O1 1.214(2)
C8 N1 1.373(3)
C8 C9 1.525(3)
C9 C10 1.511(3)
C9 C16 1.535(3)
C9 H9 0.9800
C10 C11 1.381(3)
C10 C15 1.391(3)
C11 C12 1.391(3)
C11 H11 0.9300
C12 C13 1.367(3)
C12 Cl1 1.745(2)
C13 C14 1.389(3)
C13 H13 0.9300
C14 C15 1.374(3)
C14 H14 0.9300
C15 N1 1.405(3)
C16 C22 1.502(3)
C16 C17 1.526(3)
C16 H16 0.9800
C17 O2 1.197(3)
C17 O3 1.335(3)
C18 O3 1.459(3)
C18 C19 1.473(5)
C18 H18A 0.9700
C18 H18B 0.9700
C19 H19A 0.9600
C19 H19B 0.9600
C19 H19C 0.9600
C20 N2 1.448(3)
C20 H20A 0.9600
C20 H20B 0.9600
C20 H20C 0.9600
C21 C22 1.358(3)
C21 N2 1.360(3)
C21 H21 0.9300
C22 C23 1.436(3)
C23 C24 1.398(3)
C23 C28 1.412(3)
C24 C25 1.371(4)
C24 H24 0.9300
C25 C26 1.385(4)
C25 H25 0.9300
C26 C27 1.385(4)
C26 H26 0.9300
C27 C28 1.386(3)
C27 H27 0.9300
C28 N2 1.387(3)
